data_7121991
loop_
_publ_author_name
'Mitsuhashi, Ryoji'
'Pedersen, Kasper S.'
'Ueda, Takaaki'
'Suzuki, Takayoshi'
'Bendix, Jesper'
'Mikuriya, Masahiro'

_publ_section_title
;
 Field-induced single-molecule magnet behavior in ideal trigonal
 antiprismatic cobalt(ii) complexes: precise geometrical control by a
 hydrogen-bonded rigid metalloligand.
;
_journal_issue 64
_journal_name_full 'Chemical communications (Cambridge, England)'
_journal_page_first 8869
_journal_page_last 8872
_journal_paper_doi 10.1039/c8cc04756a
_journal_volume 54
_journal_year 2018
_chemical_formula_moiety 'C54 H54 Co3 N12 O6, 2(N O3), 2(C H4 O)'
_chemical_formula_sum 'C56 H62 Co3 N14 O14'
_chemical_formula_weight 1331.98
_space_group_crystal_system trigonal
_space_group_IT_number 167
_space_group_name_Hall '-R 3 2"c'
_space_group_name_H-M_alt 'R -3 c :H'
_symmetry_space_group_name_Hall '-R 3 2"c'
_symmetry_space_group_name_H-M 'R -3 c :H'
_atom_sites_solution_hydrogens mixed
_audit_creation_method SHELXL-2014/7
_audit_update_record
;
2018-06-09 deposited with the CCDC.
2018-07-17 downloaded from the CCDC.
;
_cell_angle_alpha 90
_cell_angle_beta 90
_cell_angle_gamma 120
_cell_formula_units_Z 6
_cell_length_a 11.169(3)
_cell_length_b 11.169(3)
_cell_length_c 87.48(2)
_cell_measurement_reflns_used 3752
_cell_measurement_temperature 90(2)
_cell_measurement_theta_max 26.84
_cell_measurement_theta_min 2.30
_cell_volume 9451(4)
_computing_cell_refinement 'Bruker SAINT'
_computing_data_collection 'Bruker APEX2'
_computing_data_reduction 'Bruker SAINT'
_computing_molecular_graphics 'Yadokari-XG 2009 (Wakita,Nemoto et al., 2009)'
_computing_publication_material 'SHELXL-2014/7 (Sheldrick, 2014)'
_computing_structure_refinement 'SHELXL-2014/7 (Sheldrick, 2014)'
_computing_structure_solution 'SHELXT 2014/5 (Sheldrick, 2014)'
_diffrn_ambient_temperature 90(2)
_diffrn_measured_fraction_theta_full 0.999
_diffrn_measured_fraction_theta_max 0.982
_diffrn_measurement_device_type 'Bruker APEX CCD'
_diffrn_measurement_method '\f and \w scans'
_diffrn_radiation_type MoK\a
_diffrn_radiation_wavelength 0.71073
_diffrn_reflns_av_R_equivalents 0.0639
_diffrn_reflns_av_unetI/netI 0.0498
_diffrn_reflns_Laue_measured_fraction_full 0.999
_diffrn_reflns_Laue_measured_fraction_max 0.982
_diffrn_reflns_limit_h_max 14
_diffrn_reflns_limit_h_min -13
_diffrn_reflns_limit_k_max 13
_diffrn_reflns_limit_k_min -14
_diffrn_reflns_limit_l_max 116
_diffrn_reflns_limit_l_min -78
_diffrn_reflns_number 19005
_diffrn_reflns_point_group_measured_fraction_full 0.999
_diffrn_reflns_point_group_measured_fraction_max 0.982
_diffrn_reflns_theta_full 25.242
_diffrn_reflns_theta_max 28.535
_diffrn_reflns_theta_min 2.156
_exptl_absorpt_coefficient_mu 0.853
_exptl_absorpt_correction_T_max 0.807
_exptl_absorpt_correction_T_min 0.735
_exptl_absorpt_correction_type multi-scan
_exptl_absorpt_process_details SADABS
_exptl_crystal_colour brwon
_exptl_crystal_density_diffrn 1.404
_exptl_crystal_description platelet
_exptl_crystal_F_000 4134
_exptl_crystal_size_max 0.380
_exptl_crystal_size_mid 0.320
_exptl_crystal_size_min 0.260
_refine_diff_density_max 0.561
_refine_diff_density_min -0.363
_refine_diff_density_rms 0.071
_refine_ls_extinction_method none
_refine_ls_goodness_of_fit_ref 1.035
_refine_ls_hydrogen_treatment mixed
_refine_ls_matrix_type full
_refine_ls_number_parameters 155
_refine_ls_number_reflns 2631
_refine_ls_number_restraints 0
_refine_ls_restrained_S_all 1.035
_refine_ls_R_factor_all 0.0641
_refine_ls_R_factor_gt 0.0423
_refine_ls_shift/su_max 0.001
_refine_ls_shift/su_mean 0.000
_refine_ls_structure_factor_coef Fsqd
_refine_ls_weighting_details 'w=1/[\s^2^(Fo^2^)+(0.0529P)^2^] where P=(Fo^2^+2Fc^2^)/3'
_refine_ls_weighting_scheme calc
_refine_ls_wR_factor_gt 0.1033
_refine_ls_wR_factor_ref 0.1091
_reflns_Friedel_coverage 0.000
_reflns_number_gt 1872
_reflns_number_total 2631
_reflns_threshold_expression 'I > 2\s(I)'
_cod_data_source_file c8cc04756a2.cif
_cod_data_source_block tu01101m_0m_sq
_cod_depositor_comments 'Adding full bibliography for 7121989--7121991.cif.'
_cod_original_cell_volume 9450(5)
_cod_database_code 7121991
_shelx_shelxl_version_number 2014/7
_shelx_space_group_comment
;
The symmetry employed for this shelxl refinement is uniquely defined
by the following loop, which should always be used as a source of
symmetry information in preference to the above space-group names.
They are only intended as comments.
;
_shelx_estimated_absorpt_t_min 0.737
_shelx_estimated_absorpt_t_max 0.809

loop_
_space_group_symop_operation_xyz
'x, y, z'
'-y, x-y, z'
'-x+y, -x, z'
'x-y, -y, -z+1/2'
'-x, -x+y, -z+1/2'
'y, x, -z+1/2'
'x+2/3, y+1/3, z+1/3'
'-y+2/3, x-y+1/3, z+1/3'
'-x+y+2/3, -x+1/3, z+1/3'
'x-y+2/3, -y+1/3, -z+5/6'
'-x+2/3, -x+y+1/3, -z+5/6'
'y+2/3, x+1/3, -z+5/6'
'x+1/3, y+2/3, z+2/3'
'-y+1/3, x-y+2/3, z+2/3'
'-x+y+1/3, -x+2/3, z+2/3'
'x-y+1/3, -y+2/3, -z+7/6'
'-x+1/3, -x+y+2/3, -z+7/6'
'y+1/3, x+2/3, -z+7/6'
'-x, -y, -z'
'y, -x+y, -z'
'x-y, x, -z'
'-x+y, y, z-1/2'
'x, x-y, z-1/2'
'-y, -x, z-1/2'
'-x+2/3, -y+1/3, -z+1/3'
'y+2/3, -x+y+1/3, -z+1/3'
'x-y+2/3, x+1/3, -z+1/3'
'-x+y+2/3, y+1/3, z-1/6'
'x+2/3, x-y+1/3, z-1/6'
'-y+2/3, -x+1/3, z-1/6'
'-x+1/3, -y+2/3, -z+2/3'
'y+1/3, -x+y+2/3, -z+2/3'
'x-y+1/3, x+2/3, -z+2/3'
'-x+y+1/3, y+2/3, z+1/6'
'x+1/3, x-y+2/3, z+1/6'
'-y+1/3, -x+2/3, z+1/6'

loop_
_atom_site_label
_atom_site_type_symbol
_atom_site_fract_x
_atom_site_fract_y
_atom_site_fract_z
_atom_site_U_iso_or_equiv
_atom_site_adp_type
_atom_site_occupancy
_atom_site_site_symmetry_order
_atom_site_calc_flag
_atom_site_refinement_flags_posn
_atom_site_refinement_flags_adp
_atom_site_refinement_flags_occupancy
_atom_site_disorder_assembly
_atom_site_disorder_group
Co1 Co 0.6667 0.3333 0.30216(2) 0.02133(15) Uani 1 3 d S T P . .
O1 O 0.71598(14) 0.48003(15) 0.31645(2) 0.0218(3) Uani 1 1 d . . . . .
C1 C 0.7055(2) 0.5929(2) 0.31446(2) 0.0224(4) Uani 1 1 d . . . . .
C2 C 0.7839(2) 0.7073(2) 0.32390(2) 0.0263(5) Uani 1 1 d . . . . .
H2 H 0.8401 0.7012 0.3317 0.032 Uiso 1 1 calc R U . . .
C3 C 0.7812(2) 0.8281(2) 0.32215(3) 0.0313(5) Uani 1 1 d . . . . .
H3 H 0.8350 0.9043 0.3287 0.038 Uiso 1 1 calc R U . . .
C4 C 0.7000(3) 0.8393(2) 0.31082(3) 0.0347(6) Uani 1 1 d . . . . .
H4 H 0.6994 0.9234 0.3095 0.042 Uiso 1 1 calc R U . . .
C5 C 0.6208(2) 0.7280(2) 0.30156(3) 0.0314(5) Uani 1 1 d . . . . .
H5 H 0.5645 0.7358 0.2939 0.038 Uiso 1 1 calc R U . . .
C6 C 0.6210(2) 0.6028(2) 0.30308(2) 0.0245(5) Uani 1 1 d . . . . .
C7 C 0.5386(2) 0.4883(2) 0.29266(2) 0.0257(5) Uani 1 1 d . . . . .
N1 N 0.4369(2) 0.4850(2) 0.28403(2) 0.0354(5) Uani 1 1 d . . . . .
H1 H 0.420(2) 0.553(3) 0.2830(3) 0.041(8) Uiso 1 1 d . . . . .
C8 C 0.3905(3) 0.3746(3) 0.27287(3) 0.0415(6) Uani 1 1 d . . . . .
H8 H 0.4273 0.4112 0.2626 0.050 Uiso 1 1 calc R U . . .
H8A H 0.2883 0.3199 0.2724 0.050 Uiso 1 1 calc R U . . .
C9 C 0.4506(2) 0.2893(2) 0.27909(3) 0.0342(6) Uani 1 1 d . . . . .
H9 H 0.3780 0.2036 0.2840 0.041 Uiso 1 1 calc R U . . .
H9A H 0.4948 0.2642 0.2709 0.041 Uiso 1 1 calc R U . . .
N2 N 0.55439(18) 0.38114(18) 0.29049(2) 0.0261(4) Uani 1 1 d . . . . .
Co2 Co 0.6667 0.3333 0.3333 0.01670(17) Uani 1 6 d S T P . .
N3 N 0.3333 0.6667 0.26242(4) 0.0223(6) Uani 1 3 d S T P . .
O2 O 0.3333 0.6667 0.27598(4) 0.0423(8) Uani 1 3 d S T P A .
O3 O 0.302(4) 0.570(2) 0.25523(16) 0.114(6) Uani 0.3333 1 d . . P A -1
C10 C 1.0000 1.0000 0.28426(7) 0.0674(17) Uani 1 3 d S T P . .
H10 H 0.9434 0.9335 0.2922 0.101 Uiso 0.3333 1 calc R U P B .
H10A H 0.9590 1.0567 0.2815 0.101 Uiso 0.3333 1 calc R U P . .
H10B H 1.0938 1.0597 0.2882 0.101 Uiso 0.3333 1 calc R U P . .
O7 O 1.0053(13) 0.9309(9) 0.27177(9) 0.094(3) Uani 0.3333 1 d . . P B -1
O4 O 0.355(3) 0.7747(9) 0.25441(11) 0.071(3) Uani 0.3333 1 d . . P A -1

loop_
_atom_site_aniso_label
_atom_site_aniso_U_11
_atom_site_aniso_U_22
_atom_site_aniso_U_33
_atom_site_aniso_U_23
_atom_site_aniso_U_13
_atom_site_aniso_U_12
Co1 0.02526(19) 0.02526(19) 0.0135(3) 0.000 0.000 0.01263(10)
O1 0.0279(8) 0.0219(8) 0.0147(7) 0.0000(6) -0.0012(6) 0.0119(6)
C1 0.0241(11) 0.0253(11) 0.0183(11) 0.0035(9) 0.0056(9) 0.0126(9)
C2 0.0284(12) 0.0306(12) 0.0207(11) 0.0026(9) 0.0020(9) 0.0154(10)
C3 0.0347(14) 0.0286(12) 0.0292(13) -0.0023(10) 0.0023(10) 0.0148(11)
C4 0.0459(15) 0.0328(13) 0.0343(13) 0.0046(11) 0.0033(11) 0.0264(12)
C5 0.0371(13) 0.0398(14) 0.0243(12) 0.0031(10) 0.0003(10) 0.0244(11)
C6 0.0252(11) 0.0323(12) 0.0189(11) 0.0041(9) 0.0042(9) 0.0165(10)
C7 0.0248(11) 0.0343(12) 0.0176(10) 0.0076(9) 0.0042(9) 0.0144(10)
N1 0.0355(11) 0.0412(12) 0.0345(12) 0.0004(10) -0.0105(9) 0.0229(10)
C8 0.0480(15) 0.0461(15) 0.0288(14) -0.0008(12) -0.0125(12) 0.0223(13)
C9 0.0333(13) 0.0399(14) 0.0261(13) -0.0020(11) -0.0097(10) 0.0159(11)
N2 0.0307(10) 0.0297(10) 0.0155(9) -0.0011(7) -0.0036(8) 0.0133(9)
Co2 0.0198(2) 0.0198(2) 0.0105(3) 0.000 0.000 0.00989(11)
N3 0.0208(10) 0.0208(10) 0.0252(18) 0.000 0.000 0.0104(5)
O2 0.0461(12) 0.0461(12) 0.0347(19) 0.000 0.000 0.0231(6)
O3 0.206(16) 0.084(7) 0.086(9) -0.035(7) -0.076(14) 0.098(10)
C10 0.078(3) 0.078(3) 0.047(3) 0.000 0.000 0.0389(13)
O7 0.124(6) 0.092(8) 0.064(5) -0.027(5) 0.002(5) 0.052(7)
O4 0.137(9) 0.034(5) 0.022(4) 0.003(3) -0.012(6) 0.027(6)

loop_
_atom_type_symbol
_atom_type_description
_atom_type_scat_dispersion_real
_atom_type_scat_dispersion_imag
_atom_type_scat_source
C C 0.0033 0.0016 'International Tables Vol C Tables 4.2.6.8 and 6.1.1.4'
H H 0.0000 0.0000 'International Tables Vol C Tables 4.2.6.8 and 6.1.1.4'
N N 0.0061 0.0033 'International Tables Vol C Tables 4.2.6.8 and 6.1.1.4'
O O 0.0106 0.0060 'International Tables Vol C Tables 4.2.6.8 and 6.1.1.4'
Co Co 0.3494 0.9721 'International Tables Vol C Tables 4.2.6.8 and 6.1.1.4'

loop_
_geom_angle_atom_site_label_1
_geom_angle_atom_site_label_2
_geom_angle_atom_site_label_3
_geom_angle
_geom_angle_site_symmetry_1
_geom_angle_site_symmetry_3
N2 Co1 N2 93.54(8) 2_655 3_665
N2 Co1 N2 93.54(8) 2_655 .
N2 Co1 N2 93.54(8) 3_665 .
N2 Co1 O1 90.74(7) 2_655 3_665
N2 Co1 O1 93.36(7) 3_665 3_665
N2 Co1 O1 171.65(7) . 3_665
N2 Co1 O1 93.36(7) 2_655 2_655
N2 Co1 O1 171.64(7) 3_665 2_655
N2 Co1 O1 90.74(7) . 2_655
O1 Co1 O1 81.84(7) 3_665 2_655
N2 Co1 O1 171.64(7) 2_655 .
N2 Co1 O1 90.74(7) 3_665 .
N2 Co1 O1 93.36(7) . .
O1 Co1 O1 81.83(7) 3_665 .
O1 Co1 O1 81.83(7) 2_655 .
N2 Co1 Co2 122.72(6) 2_655 .
N2 Co1 Co2 122.72(6) 3_665 .
N2 Co1 Co2 122.73(6) . .
O1 Co1 Co2 49.14(4) 3_665 .
O1 Co1 Co2 49.14(4) 2_655 .
O1 Co1 Co2 49.14(4) . .
C1 O1 Co1 126.97(13) . .
C1 O1 Co2 136.70(13) . .
Co1 O1 Co2 86.52(6) . .
O1 C1 C2 118.35(19) . .
O1 C1 C6 122.90(19) . .
C2 C1 C6 118.7(2) . .
C3 C2 C1 121.3(2) . .
C3 C2 H2 119.3 . .
C1 C2 H2 119.3 . .
C2 C3 C4 120.3(2) . .
C2 C3 H3 119.9 . .
C4 C3 H3 119.9 . .
C5 C4 C3 119.5(2) . .
C5 C4 H4 120.2 . .
C3 C4 H4 120.2 . .
C4 C5 C6 121.6(2) . .
C4 C5 H5 119.2 . .
C6 C5 H5 119.2 . .
C5 C6 C1 118.5(2) . .
C5 C6 C7 119.9(2) . .
C1 C6 C7 121.57(19) . .
N2 C7 N1 113.0(2) . .
N2 C7 C6 125.28(19) . .
N1 C7 C6 121.7(2) . .
C7 N1 C8 109.7(2) . .
C7 N1 H1 125.2(18) . .
C8 N1 H1 122.1(18) . .
N1 C8 C9 102.17(19) . .
N1 C8 H8 111.3 . .
C9 C8 H8 111.3 . .
N1 C8 H8A 111.3 . .
C9 C8 H8A 111.3 . .
H8 C8 H8A 109.2 . .
N2 C9 C8 104.21(18) . .
N2 C9 H9 110.9 . .
C8 C9 H9 110.9 . .
N2 C9 H9A 110.9 . .
C8 C9 H9A 110.9 . .
H9 C9 H9A 108.9 . .
C7 N2 C9 108.32(18) . .
C7 N2 Co1 126.29(15) . .
C9 N2 Co1 124.57(15) . .
O1 Co2 O1 74.52(6) 33_545 32
O1 Co2 O1 74.52(6) 33_545 31_655
O1 Co2 O1 74.51(6) 32 31_655
O1 Co2 O1 105.49(6) 33_545 .
O1 Co2 O1 105.49(6) 32 .
O1 Co2 O1 180.0 31_655 .
O1 Co2 O1 180.00(5) 33_545 3_665
O1 Co2 O1 105.49(6) 32 3_665
O1 Co2 O1 105.49(6) 31_655 3_665
O1 Co2 O1 74.51(6) . 3_665
O1 Co2 O1 105.49(6) 33_545 2_655
O1 Co2 O1 180.00(8) 32 2_655
O1 Co2 O1 105.49(6) 31_655 2_655
O1 Co2 O1 74.51(6) . 2_655
O1 Co2 O1 74.51(6) 3_665 2_655
O1 Co2 Co1 135.65(4) 33_545 .
O1 Co2 Co1 135.65(4) 32 .
O1 Co2 Co1 135.65(4) 31_655 .
O1 Co2 Co1 44.35(4) . .
O1 Co2 Co1 44.35(4) 3_665 .
O1 Co2 Co1 44.35(4) 2_655 .
O1 Co2 Co1 44.35(4) 33_545 31_655
O1 Co2 Co1 44.35(4) 32 31_655
O1 Co2 Co1 44.35(4) 31_655 31_655
O1 Co2 Co1 135.65(4) . 31_655
O1 Co2 Co1 135.65(4) 3_665 31_655
O1 Co2 Co1 135.65(4) 2_655 31_655
Co1 Co2 Co1 180.0 . 31_655
O3 N3 O2 123.3(9) . .
O3 N3 O4 113.9(6) . .
O2 N3 O4 122.3(5) . .
O7 C10 H10 109.5 . .
O7 C10 H10A 109.5 . .
H10 C10 H10A 109.5 . .
O7 C10 H10B 109.5 . .
H10 C10 H10B 109.5 . .
H10A C10 H10B 109.5 . .

loop_
_geom_bond_atom_site_label_1
_geom_bond_atom_site_label_2
_geom_bond_distance
_geom_bond_site_symmetry_2
Co1 N2 1.8895(19) 2_655
Co1 N2 1.8895(19) 3_665
Co1 N2 1.8896(19) .
Co1 O1 1.9094(15) 3_665
Co1 O1 1.9094(15) 2_655
Co1 O1 1.9094(15) .
Co1 Co2 2.7266(8) .
O1 C1 1.335(2) .
O1 Co2 2.0659(14) .
C1 C2 1.401(3) .
C1 C6 1.413(3) .
C2 C3 1.372(3) .
C2 H2 0.9500 .
C3 C4 1.390(3) .
C3 H3 0.9500 .
C4 C5 1.373(3) .
C4 H4 0.9500 .
C5 C6 1.406(3) .
C5 H5 0.9500 .
C6 C7 1.461(3) .
C7 N2 1.308(3) .
C7 N1 1.349(3) .
N1 C8 1.451(3) .
N1 H1 0.87(3) .
C8 C9 1.514(3) .
C8 H8 0.9900 .
C8 H8A 0.9900 .
C9 N2 1.484(3) .
C9 H9 0.9900 .
C9 H9A 0.9900 .
Co2 O1 2.0657(14) 33_545
Co2 O1 2.0658(15) 32
Co2 O1 2.0658(14) 31_655
Co2 O1 2.0659(14) 3_665
Co2 O1 2.0659(15) 2_655
Co2 Co1 2.7265(9) 31_655
N3 O3 1.144(10) .
N3 O2 1.186(4) .
N3 O4 1.310(8) .
C10 O7 1.356(8) .
C10 H10 0.9800 .
C10 H10A 0.9800 .
C10 H10B 0.9800 .

loop_
_geom_hbond_atom_site_label_D
_geom_hbond_atom_site_label_H
_geom_hbond_atom_site_label_A
_geom_hbond_distance_DH
_geom_hbond_distance_HA
_geom_hbond_distance_DA
_geom_hbond_angle_DHA
N1 H1 O2 0.87(3) 2.04(3) 2.880(2) 161(2)

loop_
_geom_torsion_atom_site_label_1
_geom_torsion_atom_site_label_2
_geom_torsion_atom_site_label_3
_geom_torsion_atom_site_label_4
_geom_torsion
_geom_torsion_site_symmetry_1
Co1 O1 C1 C2 -160.62(14) .
Co2 O1 C1 C2 65.9(3) .
Co1 O1 C1 C6 18.1(3) .
Co2 O1 C1 C6 -115.4(2) .
O1 C1 C2 C3 178.0(2) .
C6 C1 C2 C3 -0.8(3) .
C1 C2 C3 C4 -0.2(3) .
C2 C3 C4 C5 1.1(4) .
C3 C4 C5 C6 -0.9(4) .
C4 C5 C6 C1 -0.1(3) .
C4 C5 C6 C7 -178.0(2) .
O1 C1 C6 C5 -177.8(2) .
C2 C1 C6 C5 1.0(3) .
O1 C1 C6 C7 0.1(3) .
C2 C1 C6 C7 178.79(19) .
C5 C6 C7 N2 162.9(2) .
C1 C6 C7 N2 -14.9(3) .
C5 C6 C7 N1 -16.4(3) .
C1 C6 C7 N1 165.8(2) .
N2 C7 N1 C8 -9.9(3) .
C6 C7 N1 C8 169.5(2) .
C7 N1 C8 C9 15.4(3) .
N1 C8 C9 N2 -15.0(2) .
N1 C7 N2 C9 -0.8(3) .
C6 C7 N2 C9 179.9(2) .
N1 C7 N2 Co1 -170.77(16) .
C6 C7 N2 Co1 9.9(3) .
C8 C9 N2 C7 10.4(2) .
C8 C9 N2 Co1 -179.43(16) .
N2 Co1 N2 C7 179.75(18) 2_655
N2 Co1 N2 C7 -86.5(2) 3_665
O1 Co1 N2 C7 86.34(19) 2_655
O1 Co1 N2 C7 4.48(19) .
Co2 Co1 N2 C7 46.6(2) .
N2 Co1 N2 C9 11.31(19) 2_655
N2 Co1 N2 C9 105.08(14) 3_665
O1 Co1 N2 C9 -82.11(18) 2_655
O1 Co1 N2 C9 -163.97(18) .
Co2 Co1 N2 C9 -121.81(16) .
